data_4060824
_journal_name_full Organometallics
_journal_paper_doi 10.1021/om010888f
_journal_year 2002
_chemical_formula_sum 'C26 H32 F4 Zr'
_chemical_formula_weight 511.74
_chemical_name_common Cp*2Zr(o-C6F4H)H
_space_group_IT_number 14
_symmetry_cell_setting monoclinic
_symmetry_space_group_name_Hall '-P 2yn'
_symmetry_space_group_name_H-M 'P 1 21/n 1'
_cell_angle_alpha 90.00
_cell_angle_beta 92.8670(10)
_cell_angle_gamma 90.00
_cell_formula_units_Z 4
_cell_length_a 10.0929(7)
_cell_length_b 21.6773(14)
_cell_length_c 10.9753(7)
_cell_measurement_temperature 193(2)
_cell_volume 2398.2(3)
_diffrn_ambient_temperature 193(2)
_exptl_crystal_density_diffrn 1.417
_cod_depositor_comments
;
The following automatic conversions were performed:
'_symmetry_cell_setting' value 'Monoclinic' changed to 'monoclinic'
according to '/home/saulius/struct/CIF-dictionaries/cif_core.dic'
dictionary named 'cif_core.dic' version 2.4.1 from 2010-06-29.

Automatic conversion script
Id: cif_fix_enum 1527 2010-12-29 10:47:43Z saulius 
;
_cod_original_sg_symbol_H-M 'P 21/n'
_cod_database_code 4060824

loop_
_symmetry_equiv_pos_as_xyz
'x, y, z'
'-x+1/2, y+1/2, -z+1/2'
'-x, -y, -z'
'x-1/2, -y-1/2, z-1/2'

loop_
_atom_site_label
_atom_site_type_symbol
_atom_site_fract_x
_atom_site_fract_y
_atom_site_fract_z
_atom_site_U_iso_or_equiv
_atom_site_adp_type
_atom_site_occupancy
_atom_site_symmetry_multiplicity
_atom_site_calc_flag
_atom_site_refinement_flags
_atom_site_disorder_assembly
_atom_site_disorder_group
Zr1 Zr 0.63608(5) 0.13115(2) 0.83936(4) 0.0325(2) Uani 1 1 d . . .
H1 H 0.522(5) 0.065(2) 0.907(5) 0.050 Uiso 1 1 d . . .
F1 F 0.9310(4) 0.1331(2) 0.6810(4) 0.0761(12) Uani 1 1 d . . .
F2 F 1.0909(5) 0.0447(3) 0.6057(4) 0.120(2) Uani 1 1 d . . .
F3 F 1.0293(7) -0.0745(3) 0.6324(5) 0.151(3) Uani 1 1 d . . .
F4 F 0.8015(8) -0.1055(2) 0.7370(6) 0.143(3) Uani 1 1 d . . .
C1 C 0.7789(6) 0.0627(3) 0.7553(5) 0.0440(14) Uani 1 1 d . . .
C2 C 0.8940(6) 0.0747(3) 0.6989(6) 0.0506(16) Uani 1 1 d . . .
C3 C 0.9792(7) 0.0302(5) 0.6578(6) 0.074(2) Uani 1 1 d . . .
C4 C 0.9477(11) -0.0307(5) 0.6723(8) 0.093(3) Uani 1 1 d . . .
C5 C 0.8332(12) -0.0450(3) 0.7247(8) 0.090(3) Uani 1 1 d . . .
C6 C 0.7488(8) -0.0013(3) 0.7676(6) 0.0640(19) Uani 1 1 d . . .
H6A H 0.6704 -0.0137 0.8055 0.077 Uiso 1 1 calc R . .
C7 C 0.4798(6) 0.2108(3) 0.7418(5) 0.0409(14) Uani 1 1 d . . .
C8 C 0.5868(5) 0.2034(3) 0.6632(5) 0.0426(14) Uani 1 1 d . . .
C9 C 0.5783(5) 0.1438(3) 0.6132(5) 0.0393(14) Uani 1 1 d . . .
C10 C 0.4702(5) 0.1134(2) 0.6621(5) 0.0360(13) Uani 1 1 d . . .
C11 C 0.4094(5) 0.1545(2) 0.7428(5) 0.0348(12) Uani 1 1 d . . .
C12 C 0.4296(7) 0.2709(3) 0.7919(7) 0.0639(19) Uani 1 1 d . . .
H12A H 0.3700 0.2908 0.7305 0.096 Uiso 1 1 calc R . .
H12B H 0.5049 0.2982 0.8121 0.096 Uiso 1 1 calc R . .
H12C H 0.3814 0.2628 0.8655 0.096 Uiso 1 1 calc R . .
C13 C 0.6798(7) 0.2540(3) 0.6264(6) 0.068(2) Uani 1 1 d . . .
H13A H 0.6403 0.2761 0.5557 0.102 Uiso 1 1 calc R . .
H13B H 0.7645 0.2358 0.6052 0.102 Uiso 1 1 calc R . .
H13C H 0.6949 0.2828 0.6945 0.102 Uiso 1 1 calc R . .
C14 C 0.6548(6) 0.1201(3) 0.5075(5) 0.0588(18) Uani 1 1 d . . .
H14A H 0.6086 0.1320 0.4304 0.088 Uiso 1 1 calc R . .
H14B H 0.6611 0.0751 0.5121 0.088 Uiso 1 1 calc R . .
H14C H 0.7441 0.1380 0.5117 0.088 Uiso 1 1 calc R . .
C15 C 0.4224(6) 0.0493(3) 0.6285(6) 0.0525(16) Uani 1 1 d . . .
H15A H 0.3588 0.0516 0.5582 0.079 Uiso 1 1 calc R . .
H15B H 0.3792 0.0309 0.6979 0.079 Uiso 1 1 calc R . .
H15C H 0.4981 0.0237 0.6078 0.079 Uiso 1 1 calc R . .
C16 C 0.2849(6) 0.1424(3) 0.8090(6) 0.0503(16) Uani 1 1 d . . .
H16A H 0.2074 0.1544 0.7570 0.075 Uiso 1 1 calc R . .
H16B H 0.2869 0.1666 0.8845 0.075 Uiso 1 1 calc R . .
H16C H 0.2794 0.0984 0.8287 0.075 Uiso 1 1 calc R . .
C17 C 0.6837(14) 0.2093(5) 1.0042(9) 0.132(6) Uani 1 1 d . . .
C18 C 0.8050(9) 0.1951(3) 0.9585(6) 0.071(2) Uani 1 1 d . . .
C19 C 0.8370(5) 0.1350(3) 0.9894(5) 0.0379(13) Uani 1 1 d . . .
C20 C 0.7315(6) 0.1105(3) 1.0520(5) 0.0574(18) Uani 1 1 d . . .
C21 C 0.6391(8) 0.1579(7) 1.0620(6) 0.112(4) Uani 1 1 d . . .
C22 C 0.629(2) 0.2741(6) 1.0180(12) 0.333(16) Uani 1 1 d . . .
H22A H 0.6659 0.2922 1.0944 0.499 Uiso 1 1 calc R . .
H22B H 0.5325 0.2725 1.0195 0.499 Uiso 1 1 calc R . .
H22C H 0.6549 0.2995 0.9492 0.499 Uiso 1 1 calc R . .
C23 C 0.8980(14) 0.2396(5) 0.8982(9) 0.182(7) Uani 1 1 d . . .
H23A H 0.9547 0.2601 0.9610 0.273 Uiso 1 1 calc R . .
H23B H 0.8458 0.2706 0.8520 0.273 Uiso 1 1 calc R . .
H23C H 0.9534 0.2168 0.8429 0.273 Uiso 1 1 calc R . .
C24 C 0.9682(6) 0.1036(5) 0.9787(7) 0.087(3) Uani 1 1 d . . .
H24A H 1.0262 0.1134 1.0504 0.130 Uiso 1 1 calc R . .
H24B H 1.0094 0.1179 0.9049 0.130 Uiso 1 1 calc R . .
H24C H 0.9547 0.0588 0.9740 0.130 Uiso 1 1 calc R . .
C25 C 0.7307(10) 0.0468(5) 1.1058(10) 0.148(6) Uani 1 1 d . . .
H25A H 0.7714 0.0479 1.1888 0.222 Uiso 1 1 calc R . .
H25B H 0.7812 0.0189 1.0554 0.222 Uiso 1 1 calc R . .
H25C H 0.6390 0.0322 1.1083 0.222 Uiso 1 1 calc R . .
C26 C 0.5134(10) 0.1523(10) 1.1308(8) 0.292(14) Uani 1 1 d . . .
H26A H 0.5316 0.1643 1.2160 0.438 Uiso 1 1 calc R . .
H26B H 0.4821 0.1095 1.1273 0.438 Uiso 1 1 calc R . .
H26C H 0.4451 0.1794 1.0935 0.438 Uiso 1 1 calc R . .

loop_
_atom_site_aniso_label
_atom_site_aniso_U_11
_atom_site_aniso_U_22
_atom_site_aniso_U_33
_atom_site_aniso_U_23
_atom_site_aniso_U_13
_atom_site_aniso_U_12
Zr1 0.0282(3) 0.0375(3) 0.0319(3) 0.0043(2) 0.0017(2) 0.0053(2)
F1 0.060(2) 0.101(4) 0.067(3) -0.006(2) 0.006(2) -0.008(2)
F2 0.061(3) 0.222(7) 0.078(3) -0.041(4) -0.001(3) 0.050(4)
F3 0.178(6) 0.162(5) 0.107(4) -0.058(4) -0.039(4) 0.138(5)
F4 0.223(7) 0.054(3) 0.147(5) -0.018(3) -0.050(5) 0.049(4)
C1 0.042(3) 0.050(4) 0.038(3) -0.009(3) -0.011(3) 0.017(3)
C2 0.045(4) 0.060(4) 0.046(4) -0.007(3) -0.009(3) 0.011(3)
C3 0.048(4) 0.124(8) 0.047(4) -0.023(4) -0.009(3) 0.043(5)
C4 0.100(7) 0.107(8) 0.069(6) -0.033(5) -0.028(5) 0.073(7)
C5 0.139(9) 0.041(5) 0.087(6) -0.021(4) -0.043(6) 0.038(5)
C6 0.080(5) 0.048(4) 0.061(4) -0.012(3) -0.026(4) 0.023(4)
C7 0.040(3) 0.040(3) 0.041(3) 0.002(3) -0.010(3) 0.007(3)
C8 0.033(3) 0.053(4) 0.042(3) 0.020(3) -0.007(3) -0.003(3)
C9 0.030(3) 0.056(4) 0.032(3) 0.012(3) 0.000(2) 0.003(3)
C10 0.034(3) 0.040(3) 0.034(3) 0.002(2) -0.002(2) 0.003(2)
C11 0.025(3) 0.041(3) 0.038(3) 0.006(2) 0.000(2) 0.005(2)
C12 0.067(4) 0.044(4) 0.079(5) 0.001(3) -0.020(4) 0.016(3)
C13 0.055(4) 0.083(5) 0.065(4) 0.039(4) -0.014(3) -0.025(4)
C14 0.049(4) 0.094(5) 0.033(3) 0.010(3) 0.007(3) 0.017(4)
C15 0.057(4) 0.055(4) 0.044(4) -0.011(3) -0.004(3) 0.001(3)
C16 0.032(3) 0.070(4) 0.049(4) 0.000(3) 0.004(3) -0.002(3)
C17 0.213(13) 0.127(9) 0.049(5) -0.054(6) -0.076(7) 0.131(9)
C18 0.131(7) 0.038(4) 0.038(4) 0.008(3) -0.041(4) -0.022(4)
C19 0.035(3) 0.047(3) 0.030(3) -0.003(3) -0.001(2) -0.002(3)
C20 0.044(4) 0.090(5) 0.038(3) 0.033(3) -0.006(3) -0.005(3)
C21 0.055(5) 0.258(14) 0.024(4) -0.004(6) 0.002(3) 0.085(7)
C22 0.59(3) 0.211(14) 0.169(12) -0.160(12) -0.263(18) 0.31(2)
C23 0.306(17) 0.127(9) 0.098(7) 0.071(6) -0.125(9) -0.164(11)
C24 0.038(4) 0.161(8) 0.059(5) -0.033(5) -0.015(3) 0.021(5)
C25 0.113(8) 0.175(11) 0.149(9) 0.124(9) -0.075(7) -0.091(8)
C26 0.075(7) 0.77(4) 0.036(5) 0.012(12) 0.020(5) 0.151(15)

loop_
_geom_bond_atom_site_label_1
_geom_bond_atom_site_label_2
_geom_bond_distance
_geom_bond_site_symmetry_2
_geom_bond_publ_flag
Zr1 C1 2.294(5) . ?
Zr1 C17 2.507(8) . ?
Zr1 C21 2.510(7) . ?
Zr1 C18 2.513(6) . ?
Zr1 C8 2.518(5) . ?
Zr1 C20 2.520(6) . ?
Zr1 C11 2.525(5) . ?
Zr1 C10 2.532(5) . ?
Zr1 C9 2.536(5) . ?
Zr1 C7 2.539(5) . ?
Zr1 C19 2.549(5) . ?
Zr1 H1 2.00(5) . ?
F1 C2 1.338(7) . ?
F2 C3 1.327(9) . ?
F3 C4 1.345(9) . ?
F4 C5 1.358(10) . ?
C1 C2 1.369(9) . ?
C1 C6 1.429(9) . ?
C2 C3 1.382(9) . ?
C3 C4 1.368(13) . ?
C4 C5 1.353(14) . ?
C5 C6 1.372(11) . ?
C6 H6A 0.9500 . ?
C7 C11 1.413(8) . ?
C7 C8 1.425(8) . ?
C7 C12 1.512(8) . ?
C8 C9 1.406(8) . ?
C8 C13 1.511(8) . ?
C9 C10 1.404(7) . ?
C9 C14 1.514(8) . ?
C10 C11 1.417(7) . ?
C10 C15 1.511(8) . ?
C11 C16 1.506(7) . ?
C12 H12A 0.9800 . ?
C12 H12B 0.9800 . ?
C12 H12C 0.9800 . ?
C13 H13A 0.9800 . ?
C13 H13B 0.9800 . ?
C13 H13C 0.9800 . ?
C14 H14A 0.9800 . ?
C14 H14B 0.9800 . ?
C14 H14C 0.9800 . ?
C15 H15A 0.9800 . ?
C15 H15B 0.9800 . ?
C15 H15C 0.9800 . ?
C16 H16A 0.9800 . ?
C16 H16B 0.9800 . ?
C16 H16C 0.9800 . ?
C17 C21 1.370(17) . ?
C17 C18 1.381(14) . ?
C17 C22 1.519(12) . ?
C18 C19 1.380(9) . ?
C18 C23 1.520(12) . ?
C19 C20 1.401(8) . ?
C19 C24 1.498(9) . ?
C20 C21 1.395(12) . ?
C20 C25 1.502(10) . ?
C21 C26 1.513(13) . ?
C22 H22A 0.9800 . ?
C22 H22B 0.9800 . ?
C22 H22C 0.9800 . ?
C23 H23A 0.9800 . ?
C23 H23B 0.9800 . ?
C23 H23C 0.9800 . ?
C24 H24A 0.9800 . ?
C24 H24B 0.9800 . ?
C24 H24C 0.9800 . ?
C25 H25A 0.9800 . ?
C25 H25B 0.9800 . ?
C25 H25C 0.9800 . ?
C26 H26A 0.9800 . ?
C26 H26B 0.9800 . ?
C26 H26C 0.9800 . ?
